data_4116576
loop_
_publ_author_name
'Katherine J. Franz'
'Stephen J. Lippard'

_publ_section_title
;
 NO Disproportionation Reactivity of Fe Tropocoronand Complexes
;
_journal_name_full 'Journal of the American Chemical Society'
_journal_page_first 10504
_journal_page_last 10512
_journal_paper_doi 10.1021/ja991664f
_journal_volume 121
_journal_year 1999
_chemical_formula_sum 'C24 H30 Fe N4'
_chemical_formula_weight 430.37
_chemical_name_common '[Fe(TC-5,5)] (1) '
_chemical_name_systematic
; 
 ? 
;
_space_group_IT_number 179
_symmetry_cell_setting hexagonal
_symmetry_space_group_name_Hall 'P 65 2 (0 0 1)'
_symmetry_space_group_name_H-M 'P 65 2 2'
_atom_sites_solution_hydrogens geom
_atom_sites_solution_primary direct
_atom_sites_solution_secondary difmap
_audit_creation_method SHELXL-97
_cell_angle_alpha 90.00
_cell_angle_beta 90.00
_cell_angle_gamma 120.00
_cell_formula_units_Z 6
_cell_length_a 11.0367(4)
_cell_length_b 11.0367(4)
_cell_length_c 30.4227(14)
_cell_measurement_temperature 188(2)
_cell_volume 3209.3(2)
_computing_cell_refinement 'Bruker SMART'
_computing_data_collection 'Bruker SMART'
_computing_data_reduction 'Bruker SHELXTL'
_computing_molecular_graphics 'Bruker SHELXTL'
_computing_publication_material 'Bruker SHELXTL'
_computing_structure_refinement 'SHELXL-97 (Sheldrick, 1997)'
_computing_structure_solution 'SHELXS-97 (Sheldrick, 1990)'
_diffrn_ambient_temperature 188(2)
_diffrn_measured_fraction_theta_full 0.988
_diffrn_measured_fraction_theta_max 0.988
_diffrn_measurement_device_type 'CCD area detector'
_diffrn_measurement_method 'phi and omega scans'
_diffrn_radiation_monochromator graphite
_diffrn_radiation_source 'fine-focus sealed tube'
_diffrn_radiation_type MoK\a
_diffrn_radiation_wavelength 0.71073
_diffrn_reflns_av_R_equivalents 0.0491
_diffrn_reflns_av_sigmaI/netI 0.0263
_diffrn_reflns_limit_h_max 14
_diffrn_reflns_limit_h_min -8
_diffrn_reflns_limit_k_max 13
_diffrn_reflns_limit_k_min -14
_diffrn_reflns_limit_l_max 40
_diffrn_reflns_limit_l_min -39
_diffrn_reflns_number 20224
_diffrn_reflns_theta_full 28.27
_diffrn_reflns_theta_max 28.27
_diffrn_reflns_theta_min 2.13
_exptl_absorpt_coefficient_mu 0.722
_exptl_absorpt_correction_type sadabs
_exptl_crystal_colour burgundy
_exptl_crystal_density_diffrn 1.336
_exptl_crystal_description prism
_exptl_crystal_F_000 1368
_exptl_crystal_size_max .14
_exptl_crystal_size_mid .24
_exptl_crystal_size_min .66
_refine_diff_density_max 0.267
_refine_diff_density_min -0.452
_refine_diff_density_rms 0.064
_refine_ls_abs_structure_details 'Flack H D (1983), Acta Cryst. A39, 876-881'
_refine_ls_abs_structure_Flack 0.09(6)
_refine_ls_extinction_method none
_refine_ls_goodness_of_fit_ref 1.387
_refine_ls_hydrogen_treatment mixed
_refine_ls_matrix_type full
_refine_ls_number_parameters 133
_refine_ls_number_reflns 2602
_refine_ls_number_restraints 0
_refine_ls_restrained_S_all 1.387
_refine_ls_R_factor_all 0.0879
_refine_ls_R_factor_gt 0.0796
_refine_ls_shift/su_max 0.001
_refine_ls_shift/su_mean 0.000
_refine_ls_structure_factor_coef Fsqd
_refine_ls_weighting_details 'calc w=1/[\s^2^(Fo^2^)+(0.0000P)^2^+6.3210P] where P=(Fo^2^+2Fc^2^)/3'
_refine_ls_weighting_scheme calc
_refine_ls_wR_factor_gt 0.1470
_refine_ls_wR_factor_ref 0.1495
_reflns_number_gt 2362
_reflns_number_total 2602
_reflns_threshold_expression >2sigma(I)
_cod_data_source_file ja991664f_1.cif
_cod_data_source_block '[Fe(TC-5,5)](1)'
_cod_database_code 4116576

loop_
_symmetry_equiv_pos_as_xyz
'x, y, z'
'-y, x-y, z+2/3'
'-x+y, -x, z+1/3'
'-x, -y, z+1/2'
'y, -x+y, z+1/6'
'x-y, x, z+5/6'
'y, x, -z+2/3'
'x-y, -y, -z'
'-x, -x+y, -z+1/3'
'-y, -x, -z+1/6'
'-x+y, y, -z+1/2'
'x, x-y, -z+5/6'

loop_
_atom_site_label
_atom_site_type_symbol
_atom_site_fract_x
_atom_site_fract_y
_atom_site_fract_z
_atom_site_U_iso_or_equiv
_atom_site_adp_type
_atom_site_occupancy
_atom_site_symmetry_multiplicity
_atom_site_calc_flag
_atom_site_refinement_flags
Fe1 Fe 0.41209(6) -0.17581(12) 0.7500 0.0437(3) Uani 1 2 d S
N1 N 0.4466(5) -0.3372(5) 0.75880(14) 0.0470(11) Uani 1 1 d .
N2 N 0.4246(5) -0.0133(5) 0.78449(13) 0.0456(10) Uani 1 1 d .
C1 C 0.3322(5) -0.4663(6) 0.75715(15) 0.0436(12) Uani 1 1 d .
C2 C 0.3328(7) -0.5887(7) 0.77069(16) 0.0531(13) Uani 1 1 d .
H2 H 0.4182 -0.5703 0.7841 0.064 Uiso 1 1 calc R
C13 C 0.5806(7) -0.3260(7) 0.76914(19) 0.0587(14) Uani 1 1 d .
H13B H 0.5880 -0.4004 0.7533 0.070 Uiso 1 1 calc R
H13A H 0.5845 -0.3413 0.8011 0.070 Uiso 1 1 calc R
C7 C 0.5213(5) 0.1128(6) 0.77092(15) 0.0441(12) Uani 1 1 d .
C12 C 0.7051(6) -0.1836(7) 0.7566(2) 0.0676(19) Uani 1 1 d .
H12B H 0.6846 -0.1097 0.7658 0.081 Uiso 1 1 calc R
H12A H 0.7881 -0.1697 0.7733 0.081 Uiso 1 1 calc R
C5 C 0.2027(7) -0.1609(6) 0.82413(18) 0.0627(18) Uani 1 1 d .
H5B H 0.1637 -0.1764 0.8542 0.075 Uiso 1 1 calc R
H5A H 0.2180 -0.2399 0.8171 0.075 Uiso 1 1 calc R
C9 C 0.6512(7) 0.3750(7) 0.7878(2) 0.0613(16) Uani 1 1 d .
H9 H 0.6665 0.4353 0.8120 0.074 Uiso 1 1 calc R
C3 C 0.2347(7) -0.7291(7) 0.76840(19) 0.0597(16) Uani 1 1 d .
H3 H 0.2617 -0.7903 0.7814 0.072 Uiso 1 1 calc R
C4 C 0.1034(5) -0.7933(10) 0.7500 0.066(2) Uani 1 2 d S
H4 H 0.0537 -0.8927 0.7500 0.079 Uiso 1 2 calc SR
C6 C 0.3426(6) -0.0279(6) 0.82406(17) 0.0543(15) Uani 1 1 d .
H6B H 0.3275 0.0531 0.8262 0.065 Uiso 1 1 calc R
H6A H 0.3963 -0.0268 0.8503 0.065 Uiso 1 1 calc R
C8 C 0.5623(6) 0.2340(6) 0.79639(17) 0.0518(14) Uani 1 1 d .
H8 H 0.5212 0.2157 0.8248 0.062 Uiso 1 1 calc R
C10A C 0.7209(4) 0.4418(8) 0.7500 0.062(2) Uani 1 2 d S
H10 H 0.7706 0.5411 0.7500 0.074 Uiso 1 2 calc SR
C11 C 0.7412(6) -0.1652(6) 0.7078(2) 0.0634(18) Uani 1 1 d .
H11B H 0.7564 -0.2426 0.6986 0.076 Uiso 1 1 calc R
H11A H 0.8314 -0.0771 0.7042 0.076 Uiso 1 1 calc R

loop_
_atom_site_aniso_label
_atom_site_aniso_U_11
_atom_site_aniso_U_22
_atom_site_aniso_U_33
_atom_site_aniso_U_23
_atom_site_aniso_U_13
_atom_site_aniso_U_12
Fe1 0.0443(4) 0.0469(6) 0.0409(5) 0.000 0.0064(4) 0.0234(3)
N1 0.048(3) 0.056(3) 0.047(3) -0.003(2) -0.001(2) 0.034(2)
N2 0.056(3) 0.057(3) 0.036(2) 0.0049(19) 0.006(2) 0.037(3)
C1 0.052(3) 0.051(3) 0.034(3) 0.000(2) 0.011(2) 0.030(3)
C2 0.060(4) 0.062(4) 0.043(3) 0.003(3) 0.008(3) 0.035(3)
C13 0.057(3) 0.075(5) 0.057(3) -0.002(3) -0.003(3) 0.042(4)
C7 0.048(3) 0.063(4) 0.034(2) 0.000(2) -0.004(2) 0.037(3)
C12 0.049(4) 0.079(5) 0.089(5) -0.023(4) -0.021(3) 0.042(4)
C5 0.093(5) 0.057(4) 0.053(3) 0.019(3) 0.038(3) 0.049(4)
C9 0.059(4) 0.058(4) 0.074(4) -0.016(3) -0.011(3) 0.034(3)
C3 0.076(5) 0.056(4) 0.055(3) 0.008(3) 0.013(3) 0.040(4)
C4 0.077(5) 0.056(5) 0.057(5) 0.000 0.013(4) 0.028(3)
C6 0.077(4) 0.060(4) 0.043(3) 0.007(3) 0.015(3) 0.047(3)
C8 0.056(4) 0.061(4) 0.048(3) -0.008(3) -0.007(3) 0.036(3)
C10A 0.041(3) 0.041(5) 0.102(7) 0.000 0.003(4) 0.021(2)
C11 0.041(3) 0.045(3) 0.105(5) -0.002(3) 0.022(3) 0.023(3)

loop_
_atom_type_symbol
_atom_type_description
_atom_type_scat_dispersion_real
_atom_type_scat_dispersion_imag
_atom_type_scat_source
C C 0.0033 0.0016 'International Tables Vol C Tables 4.2.6.8 and 6.1.1.4'
H H 0.0000 0.0000 'International Tables Vol C Tables 4.2.6.8 and 6.1.1.4'
N N 0.0061 0.0033 'International Tables Vol C Tables 4.2.6.8 and 6.1.1.4'
Fe Fe 0.3463 0.8444 'International Tables Vol C Tables 4.2.6.8 and 6.1.1.4'

loop_
_geom_angle_atom_site_label_1
_geom_angle_atom_site_label_2
_geom_angle_atom_site_label_3
_geom_angle
_geom_angle_site_symmetry_1
_geom_angle_site_symmetry_3
N1 Fe1 N1 80.2(3) 11_656 .
N1 Fe1 N2 114.82(18) 11_656 .
N1 Fe1 N2 139.04(16) . .
N1 Fe1 N2 139.04(16) 11_656 11_656
N1 Fe1 N2 114.82(19) . 11_656
N2 Fe1 N2 79.6(3) . 11_656
C1 N1 C13 118.1(5) . .
C1 N1 Fe1 115.9(4) . .
C13 N1 Fe1 125.9(4) . .
C7 N2 C6 120.0(4) . .
C7 N2 Fe1 115.5(3) . .
C6 N2 Fe1 124.3(4) . .
N1 C1 C2 123.2(5) . .
N1 C1 C1 113.6(3) . 11_656
C2 C1 C1 123.1(4) . 11_656
C3 C2 C1 133.0(6) . .
N1 C13 C12 112.7(5) . .
N2 C7 C8 122.1(5) . .
N2 C7 C7 114.3(3) . 11_656
C8 C7 C7 123.3(3) . 11_656
C11 C12 C13 114.8(5) . .
C6 C5 C11 115.9(5) . 11_656
C10A C9 C8 130.6(6) . .
C4 C3 C2 129.3(7) . .
C3 C4 C3 127.0(9) . 11_656
N2 C6 C5 112.6(5) . .
C9 C8 C7 132.2(5) . .
C9 C10A C9 124.7(8) 11_656 .
C12 C11 C5 118.1(4) . 11_656

loop_
_geom_bond_atom_site_label_1
_geom_bond_atom_site_label_2
_geom_bond_distance
_geom_bond_site_symmetry_2
Fe1 N1 2.017(5) 11_656
Fe1 N1 2.017(5) .
Fe1 N2 2.023(4) .
Fe1 N2 2.023(4) 11_656
N1 C1 1.352(6) .
N1 C13 1.456(7) .
N2 C7 1.327(7) .
N2 C6 1.466(6) .
C1 C2 1.415(8) .
C1 C1 1.506(10) 11_656
C2 C3 1.379(9) .
C13 C12 1.530(9) .
C7 C8 1.410(7) .
C7 C7 1.490(9) 11_656
C12 C11 1.525(9) .
C5 C6 1.507(9) .
C5 C11 1.528(8) 11_656
C9 C10A 1.375(8) .
C9 C8 1.388(8) .
C3 C4 1.374(8) .
C4 C3 1.374(8) 11_656
C10A C9 1.375(7) 11_656
C11 C5 1.528(8) 11_656
